data_4021829
loop_
_publ_author_name
'Yasushi Morita'
'Eigo Miyazaki'
'Yoshikazu Umemoto'
'Kozo Fukui'
'Kazuhiro Nakasuji'

_publ_contact_author_address
;
Department of Chemistry
Graduate School of Science
Osaka University
Toyonaka, Osaka, 560-0043
Japan
;
_publ_contact_author_email morita@chem.sci.osaka-u.ac.jp
_publ_contact_author_fax 81-6-6850-5395
_publ_contact_author_name 'Yasushi Morita'
_publ_contact_author_phone 81-6-6850-5393
_publ_section_title
;
 Two-Dimensional Networks of Ethylenedithiotetrathiafulvalene
 Derivatives with the Hydrogen-Bonded Functionality of Uracil,
 and Channel Structure of Its Tetracyanoquinodimethane Complex
;
_journal_name_full 'Journal of Organic Chemistry'
_journal_page_first 5631
_journal_page_last 5637
_journal_paper_doi 10.1021/jo060748l
_journal_volume 71
_journal_year 2006
_chemical_formula_moiety 'C44 H36 N8 O4 S12 '
_chemical_formula_sum 'C44 H36 N8 O4 S12'
_chemical_formula_weight 1125.54
_chemical_melting_point 493
_chemical_name_common EDT-TnbU-TCNQ
_chemical_name_systematic
; 
2-{4-(N1'-n-Butyluracil-5'-yl)-1,3-dithiole-2-ylidene}-5,6-dihydro-
1,3-dithiole[4,5-b][1,4]dithiin Tetracyanoquinodimethane Complex
;
_space_group_IT_number 2
_symmetry_cell_setting triclinic
_symmetry_Int_Tables_number 2
_symmetry_space_group_name_Hall '-P 1'
_symmetry_space_group_name_H-M 'P -1'
_audit_creation_date 'Sun May  8 17:33:28 2005'
_audit_creation_method 'by teXsan'
_cell_angle_alpha 89.770(10)
_cell_angle_beta 89.155(10)
_cell_angle_gamma 86.373(9)
_cell_formula_units_Z 1
_cell_length_a 4.518(2)
_cell_length_b 14.316(5)
_cell_length_c 18.966(6)
_cell_measurement_reflns_used 2404
_cell_measurement_temperature 113.2
_cell_measurement_theta_max 27.5
_cell_measurement_theta_min 3.0
_cell_volume 1224.2(7)
_computing_cell_refinement CrystalClear
_computing_data_collection CrystalClear
_computing_data_reduction 'teXsan Ver. 1.11'
_computing_publication_material 'teXsan Ver. 1.11'
_computing_structure_refinement 'teXsan Ver. 1.10'
_computing_structure_solution SIR92
_diffrn_measured_fraction_theta_full 0.9979
_diffrn_measured_fraction_theta_max 0.9979
_diffrn_measurement_device_type 'Rigaku Saturn'
_diffrn_radiation_type 'Mo K\a'
_diffrn_radiation_wavelength 0.7107
_diffrn_reflns_av_R_equivalents 0.057
_diffrn_reflns_limit_h_max 5
_diffrn_reflns_limit_h_min 0
_diffrn_reflns_limit_k_max 18
_diffrn_reflns_limit_k_min -18
_diffrn_reflns_limit_l_max 24
_diffrn_reflns_limit_l_min -24
_diffrn_reflns_number 15041
_diffrn_reflns_theta_full 27.49
_diffrn_reflns_theta_max 27.49
_exptl_absorpt_coefficient_mu 0.588
_exptl_absorpt_correction_T_max 0.983
_exptl_absorpt_correction_T_min 0.671
_exptl_absorpt_correction_type multi-scan
_exptl_crystal_colour black
_exptl_crystal_density_diffrn 1.527
_exptl_crystal_density_method 'not measured'
_exptl_crystal_description needle
_exptl_crystal_size_max 0.200
_exptl_crystal_size_mid 0.040
_exptl_crystal_size_min 0.030
_refine_diff_density_max 0.73
_refine_diff_density_min -0.57
_refine_ls_extinction_method none
_refine_ls_goodness_of_fit_ref 1.300
_refine_ls_hydrogen_treatment noref
_refine_ls_number_parameters 307
_refine_ls_number_reflns 2524
_refine_ls_R_factor_gt 0.0636
_refine_ls_shift/su_max 0.0041
_refine_ls_structure_factor_coef Fsqd
_refine_ls_weighting_details 'w = 1/[\s^2^(Fo^2^) + (0.04000(Max(Fo^2^,0) + 2Fc^2^)/3)^2^]'
_refine_ls_weighting_scheme calc
_refine_ls_wR_factor_ref 0.1373
_reflns_number_gt 2524
_reflns_number_total 5573
_reflns_threshold_expression F^2^>2.0\s(F^2^)
_cod_data_source_file jo060748lsi20060410_124547_3.cif
_cod_original_sg_symbol_H-M 'P -1         '
_cod_original_formula_sum 'C44 H36 N8 O4 S12 '
_cod_database_code 4021829

loop_
_symmetry_equiv_pos_as_xyz
x,y,z
-x,-y,-z

loop_
_atom_site_label
_atom_site_type_symbol
_atom_site_fract_x
_atom_site_fract_y
_atom_site_fract_z
_atom_site_U_iso_or_equiv
_atom_site_adp_type
_atom_site_occupancy
_atom_site_calc_flag
S(1) S 0.8632(5) 0.3382(1) 0.32773(10) 0.0245(6) Uani 1.00 d
S(2) S 1.1439(5) 0.3644(1) 0.46494(10) 0.0248(6) Uani 1.00 d
S(3) S 1.1723(5) 0.5251(1) 0.26911(10) 0.0277(6) Uani 1.00 d
S(4) S 1.4272(5) 0.5492(1) 0.40938(10) 0.0239(5) Uani 1.00 d
S(5) S 1.4437(7) 0.6851(2) 0.2040(1) 0.0616(9) Uani 1.00 d
S(6) S 1.7283(5) 0.7218(1) 0.3693(1) 0.0333(6) Uani 1.00 d
O(1) O 0.035(1) -0.0201(3) 0.3355(3) 0.034(2) Uani 1.00 d
O(2) O 0.678(1) 0.0995(3) 0.4884(3) 0.033(2) Uani 1.00 d
N(1) N 0.272(1) 0.1101(4) 0.3007(3) 0.028(2) Uani 1.00 d
N(2) N 0.361(1) 0.0423(4) 0.4102(3) 0.027(2) Uani 1.00 d
N(3) N 0.452(5) -0.3028(7) -0.1630(5) 0.283(9) Uani 1.00 d
N(4) N 0.438(8) -0.222(1) 0.0603(6) 0.49(2) Uani 1.00 d
C(1) C 1.090(2) 0.4045(5) 0.3790(4) 0.023(2) Uani 1.00 d
C(2) C 0.797(2) 0.2557(4) 0.3947(4) 0.022(2) Uani 1.00 d
C(3) C 0.932(2) 0.2686(4) 0.4563(4) 0.022(2) Uani 1.00 d
C(4) C 1.211(2) 0.4830(5) 0.3547(3) 0.024(2) Uani 1.00 d
C(5) C 1.402(2) 0.6180(5) 0.2800(4) 0.027(2) Uani 1.00 d
C(6) C 1.516(2) 0.6292(4) 0.3435(4) 0.025(2) Uani 1.00 d
C(7) C 1.639(2) 0.7818(6) 0.2321(5) 0.059(3) Uani 1.00 d
C(8) C 1.585(2) 0.8093(5) 0.3072(5) 0.053(3) Uani 1.00 d
C(9) C 0.208(2) 0.0407(5) 0.3482(4) 0.029(2) Uani 1.00 d
C(10) C 0.558(2) 0.1079(5) 0.4308(4) 0.027(2) Uani 1.00 d
C(11) C 0.599(2) 0.1804(4) 0.3783(4) 0.018(2) Uani 1.00 d
C(12) C 0.458(2) 0.1779(5) 0.3166(4) 0.026(2) Uani 1.00 d
C(13) C 0.133(2) 0.1095(5) 0.2310(4) 0.036(3) Uani 1.00 d
C(14) C 0.311(3) 0.052(1) 0.1777(5) 0.119(5) Uani 1.00 d
C(15) C 0.152(3) 0.042(2) 0.1088(8) 0.22(1) Uani 1.00 d
C(16) C 0.234(7) 0.070(2) 0.058(1) 0.35(2) Uani 1.00 d
C(17) C 0.09(1) -0.486(1) -0.0706(7) 0.54(2) Uani 1.00 d
C(18) C 0.11(1) -0.415(1) -0.0178(6) 0.55(2) Uani 1.00 d
C(19) C 0.093(10) -0.443(1) 0.0541(6) 0.49(2) Uani 1.00 d
C(20) C 0.286(9) -0.339(1) -0.0361(7) 0.41(2) Uani 1.00 d
C(21) C 0.381(7) -0.3184(10) -0.1066(7) 0.33(1) Uani 1.00 d
C(22) C 0.368(9) -0.271(1) 0.0191(8) 0.40(2) Uani 1.00 d
H(3) H 0.9118 0.2259 0.4943 0.0263 Uiso 1.00 calc
H(12) H 0.4901 0.2255 0.2826 0.0307 Uiso 1.00 calc
H(17) H 0.2103 -0.4816 -0.1142 0.6236 Uiso 1.00 calc
H(19) H 0.0944 -0.3961 0.0908 0.5474 Uiso 1.00 calc
H(21) H 0.3294 -0.0068 0.4427 0.0323 Uiso 1.00 calc
H(31) H 1.5811 0.8342 0.2033 0.0706 Uiso 1.00 calc
H(32) H 1.8453 0.7664 0.2254 0.0706 Uiso 1.00 calc
H(33) H 1.3786 0.8193 0.3152 0.0641 Uiso 1.00 calc
H(34) H 1.6799 0.8656 0.3156 0.0641 Uiso 1.00 calc
H(41) H -0.0567 0.0849 0.2362 0.0423 Uiso 1.00 calc
H(42) H 0.1100 0.1721 0.2142 0.0423 Uiso 1.00 calc
H(43) H 0.3565 -0.0087 0.1972 0.1412 Uiso 1.00 calc
H(44) H 0.4905 0.0811 0.1680 0.1412 Uiso 1.00 calc
H(45) H 0.1544 -0.0254 0.1013 0.2594 Uiso 1.00 calc
H(46) H -0.0441 0.0648 0.1169 0.2594 Uiso 1.00 calc
H(47) H 0.0846 0.0647 0.0240 0.4087 Uiso 1.00 calc
H(48) H 0.2574 0.1358 0.0660 0.4087 Uiso 1.00 calc
H(49) H 0.4117 0.0402 0.0444 0.4087 Uiso 1.00 calc

loop_
_atom_site_aniso_label
_atom_site_aniso_U_11
_atom_site_aniso_U_22
_atom_site_aniso_U_33
_atom_site_aniso_U_12
_atom_site_aniso_U_13
_atom_site_aniso_U_23
S(1) 0.031(1) 0.0193(10) 0.025(1) -0.0085(9) -0.0071(9) 0.0008(8)
S(2) 0.031(1) 0.023(1) 0.022(1) -0.0103(9) -0.0052(9) 0.0011(8)
S(3) 0.037(1) 0.023(1) 0.025(1) -0.0098(10) -0.0092(10) 0.0043(8)
S(4) 0.029(1) 0.0188(9) 0.025(1) -0.0078(9) -0.0042(9) 0.0015(8)
S(5) 0.111(3) 0.046(1) 0.033(1) -0.041(2) -0.015(1) 0.017(1)
S(6) 0.045(2) 0.023(1) 0.034(1) -0.017(1) -0.009(1) 0.0038(9)
O(1) 0.032(4) 0.022(3) 0.049(3) -0.013(3) -0.010(3) -0.007(2)
O(2) 0.043(4) 0.024(3) 0.033(3) -0.015(3) -0.011(3) 0.003(2)
N(1) 0.029(4) 0.030(3) 0.026(4) -0.011(3) -0.005(3) -0.005(3)
N(2) 0.033(4) 0.020(3) 0.030(4) -0.012(3) -0.003(3) 0.002(3)
N(3) 0.75(4) 0.081(8) 0.043(7) -0.18(2) -0.11(1) 0.045(6)
N(4) 1.32(8) 0.15(1) 0.038(8) -0.38(3) -0.12(2) 0.051(9)
C(1) 0.020(5) 0.021(4) 0.027(4) 0.002(3) -0.003(3) -0.003(3)
C(2) 0.025(5) 0.017(4) 0.024(4) 0.002(3) 0.001(4) -0.002(3)
C(3) 0.018(5) 0.017(4) 0.033(4) -0.010(3) -0.002(4) -0.002(3)
C(4) 0.026(5) 0.024(4) 0.021(4) -0.005(4) 0.001(3) -0.005(3)
C(5) 0.037(5) 0.020(4) 0.024(4) -0.005(4) -0.001(4) 0.005(3)
C(6) 0.030(5) 0.012(3) 0.035(5) -0.006(3) -0.004(4) 0.001(3)
C(7) 0.076(8) 0.055(6) 0.051(6) -0.043(6) -0.031(6) 0.026(5)
C(8) 0.061(7) 0.026(5) 0.075(7) -0.022(5) -0.033(6) 0.013(5)
C(9) 0.029(5) 0.025(4) 0.035(5) -0.003(4) 0.006(4) -0.009(4)
C(10) 0.019(5) 0.021(4) 0.040(5) -0.006(4) -0.005(4) -0.008(4)
C(11) 0.011(4) 0.018(4) 0.024(4) -0.003(3) 0.000(3) -0.002(3)
C(12) 0.019(5) 0.027(4) 0.032(5) -0.002(4) 0.002(4) -0.005(3)
C(13) 0.039(6) 0.044(5) 0.026(5) -0.021(4) -0.006(4) -0.007(4)
C(14) 0.042(8) 0.26(2) 0.053(7) -0.011(9) -0.008(6) -0.090(9)
C(15) 0.06(1) 0.51(4) 0.08(1) 0.02(2) -0.002(9) -0.18(2)
C(16) 0.46(4) 0.41(4) 0.21(2) -0.40(4) -0.25(3) 0.23(2)
C(17) 1.5(1) 0.22(2) 0.019(7) -0.51(4) -0.10(2) 0.03(1)
C(18) 1.5(1) 0.18(2) 0.008(6) -0.48(4) -0.06(2) 0.025(9)
C(19) 1.30(9) 0.20(2) 0.006(7) -0.45(4) -0.06(2) 0.023(9)
C(20) 1.08(8) 0.15(2) 0.030(8) -0.32(3) -0.10(2) 0.040(10)
C(21) 0.90(6) 0.08(1) 0.036(8) -0.20(2) -0.12(2) 0.039(7)
C(22) 1.06(8) 0.13(2) 0.039(9) -0.29(3) -0.11(2) 0.06(1)

loop_
_atom_type_symbol
_atom_type_description
_atom_type_scat_dispersion_real
_atom_type_scat_dispersion_imag
_atom_type_scat_source
C C 0.003 0.002
;International Tables for Crystallography
(1992, Vol. C, Tables 4.2.6.8 and 6.1.1.1)
;
H H 0.000 0.000
;International Tables for Crystallography
(1992, Vol. C, Table 6.1.1.2)
;
N N 0.006 0.003
;International Tables for Crystallography
(1992, Vol. C, Tables 4.2.6.8 and 6.1.1.1)
;
O O 0.011 0.006
;International Tables for Crystallography
(1992, Vol. C, Tables 4.2.6.8 and 6.1.1.1)
;
S S 0.125 0.123
;International Tables for Crystallography
(1992, Vol. C, Tables 4.2.6.8 and 6.1.1.1)
;

loop_
_geom_angle_atom_site_label_1
_geom_angle_atom_site_label_2
_geom_angle_atom_site_label_3
_geom_angle
_geom_angle_site_symmetry_1
_geom_angle_site_symmetry_3
_geom_angle_publ_flag
C(1) S(1) C(2) 95.1(3) . . yes
C(1) S(2) C(3) 95.1(3) . . yes
C(4) S(3) C(5) 95.2(3) . . yes
C(4) S(4) C(6) 94.9(3) . . yes
C(5) S(5) C(7) 104.5(4) . . yes
C(6) S(6) C(8) 98.3(3) . . yes
C(9) N(1) C(12) 121.9(6) . . yes
C(9) N(1) C(13) 118.1(6) . . yes
C(12) N(1) C(13) 119.9(6) . . yes
C(9) N(2) C(10) 127.4(6) . . yes
S(1) C(1) S(2) 115.3(4) . . yes
S(1) C(1) C(4) 122.8(5) . . yes
S(2) C(1) C(4) 121.9(5) . . yes
S(1) C(2) C(3) 115.7(5) . . yes
S(1) C(2) C(11) 117.7(5) . . yes
C(3) C(2) C(11) 126.6(6) . . yes
S(2) C(3) C(2) 118.8(5) . . yes
S(3) C(4) S(4) 115.0(4) . . yes
S(3) C(4) C(1) 124.0(5) . . yes
S(4) C(4) C(1) 120.9(5) . . yes
S(3) C(5) S(5) 113.6(4) . . yes
S(3) C(5) C(6) 117.5(5) . . yes
S(5) C(5) C(6) 128.9(5) . . yes
S(4) C(6) S(6) 116.5(4) . . yes
S(4) C(6) C(5) 117.4(5) . . yes
S(6) C(6) C(5) 126.0(5) . . yes
S(5) C(7) C(8) 114.9(6) . . yes
S(6) C(8) C(7) 113.3(7) . . yes
O(1) C(9) N(1) 123.1(7) . . yes
O(1) C(9) N(2) 122.2(7) . . yes
N(1) C(9) N(2) 114.7(6) . . yes
O(2) C(10) N(2) 119.5(6) . . yes
O(2) C(10) C(11) 127.1(6) . . yes
N(2) C(10) C(11) 113.4(6) . . yes
C(2) C(11) C(10) 118.6(6) . . yes
C(2) C(11) C(12) 121.6(6) . . yes
C(10) C(11) C(12) 119.8(6) . . yes
N(1) C(12) C(11) 122.7(7) . . yes
N(1) C(13) C(14) 113.1(8) . . yes
C(13) C(14) C(15) 113(1) . . yes
C(14) C(15) C(16) 123(1) . . yes
C(18) C(17) C(19) 115(2) . 2_545 yes
C(17) C(18) C(19) 117(1) . . yes
C(17) C(18) C(20) 115(2) . . yes
C(19) C(18) C(20) 118(1) . . yes
C(17) C(19) C(18) 117(1) 2_545 . yes
C(18) C(20) C(21) 124(1) . . yes
C(18) C(20) C(22) 120(1) . . yes
C(21) C(20) C(22) 115(1) . . yes
N(3) C(21) C(20) 178(2) . . yes
N(4) C(22) C(20) 177(4) . . yes

loop_
_geom_bond_atom_site_label_1
_geom_bond_atom_site_label_2
_geom_bond_distance
_geom_bond_site_symmetry_2
_geom_bond_publ_flag
S(1) C(1) 1.749(7) . yes
S(1) C(2) 1.767(7) . yes
S(2) C(1) 1.740(7) . yes
S(2) C(3) 1.731(6) . yes
S(3) C(4) 1.736(7) . yes
S(3) C(5) 1.753(7) . yes
S(4) C(4) 1.755(7) . yes
S(4) C(6) 1.751(7) . yes
S(5) C(5) 1.743(7) . yes
S(5) C(7) 1.776(8) . yes
S(6) C(6) 1.760(7) . yes
S(6) C(8) 1.811(8) . yes
O(1) C(9) 1.234(8) . yes
O(2) C(10) 1.229(8) . yes
N(1) C(9) 1.380(8) . yes
N(1) C(12) 1.361(8) . yes
N(1) C(13) 1.472(9) . yes
N(2) C(9) 1.373(9) . yes
N(2) C(10) 1.394(8) . yes
N(3) C(21) 1.14(2) . yes
N(4) C(22) 1.12(2) . yes
C(1) C(4) 1.358(9) . yes
C(2) C(3) 1.345(9) . yes
C(2) C(11) 1.479(9) . yes
C(5) C(6) 1.331(9) . yes
C(7) C(8) 1.49(1) . yes
C(10) C(11) 1.454(9) . yes
C(11) C(12) 1.341(9) . yes
C(13) C(14) 1.50(1) . yes
C(14) C(15) 1.51(2) . yes
C(15) C(16) 1.10(2) . yes
C(17) C(18) 1.44(2) . yes
C(17) C(19) 1.39(3) 2_545 yes
C(18) C(19) 1.42(1) . yes
C(18) C(20) 1.42(2) . yes
C(20) C(21) 1.43(2) . yes
C(20) C(22) 1.50(2) . yes

loop_
_geom_contact_atom_site_label_1
_geom_contact_atom_site_label_2
_geom_contact_distance
_geom_contact_site_symmetry_2
_geom_contact_publ_flag
S(1) C(12) 3.428(8) 1_655 yes
S(1) N(3) 3.50(1) 2_655 yes
S(1) C(4) 3.525(8) 1_455 yes
S(2) S(4) 3.381(2) 2_866 yes
S(2) S(6) 3.416(3) 2_866 yes
S(2) C(2) 3.495(8) 1_655 yes
S(3) C(6) 3.513(9) 1_455 yes
S(4) C(1) 3.575(8) 1_655 yes
S(5) N(4) 3.03(1) 1_665 yes
S(5) C(22) 3.58(1) 1_665 yes
O(1) C(10) 3.269(9) 1_455 yes
O(1) C(8) 3.325(8) 1_345 yes
O(1) N(2) 3.408(9) 1_455 yes
O(1) C(8) 3.41(1) 1_445 yes
O(1) C(11) 3.470(9) 1_455 yes
O(2) N(2) 2.803(7) 2_656 yes
O(2) O(2) 3.383(8) 2_656 yes
O(2) N(2) 3.457(9) 1_655 yes
O(2) C(10) 3.552(8) 2_656 yes
N(1) C(2) 3.391(10) 1_455 yes
N(1) C(11) 3.453(10) 1_455 yes
N(3) C(12) 3.44(1) 2_655 yes
N(4) C(7) 3.40(2) 1_445 yes
N(4) C(16) 3.50(2) 2_655 yes
C(2) C(12) 3.44(1) 1_655 yes
C(2) C(9) 3.60(1) 1_655 yes
C(3) C(11) 3.50(1) 1_655 yes
C(3) C(10) 3.56(1) 1_655 yes
C(9) C(11) 3.34(1) 1_455 yes
C(9) C(10) 3.40(1) 1_455 yes
C(12) C(13) 3.52(1) 1_655 yes

loop_
_geom_hbond_atom_site_label_D
_geom_hbond_atom_site_label_H
_geom_hbond_atom_site_label_A
_geom_hbond_site_symmetry_A
_geom_hbond_distance_DH
_geom_hbond_distance_HA
_geom_hbond_distance_DA
_geom_hbond_angle_DHA
_geom_hbond_publ_flag
N(2) H(21) O(2) 2_656 0.950 1.860 2.803(7) 171.485 no

loop_
_geom_torsion_atom_site_label_1
_geom_torsion_atom_site_label_2
_geom_torsion_atom_site_label_3
_geom_torsion_atom_site_label_4
_geom_torsion
_geom_torsion_site_symmetry_2
_geom_torsion_site_symmetry_3
_geom_torsion_site_symmetry_4
_geom_torsion_publ_flag
S(1) C(1) S(2) C(3) 1.1(5) . . . yes
S(1) C(1) C(4) S(3) -3.1(10) . . . yes
S(1) C(1) C(4) S(4) 177.7(5) . . . yes
S(1) C(2) C(3) S(2) 2.0(9) . . . yes
S(1) C(2) C(11) C(10) 175.7(6) . . . yes
S(1) C(2) C(11) C(12) -4(1) . . . yes
S(2) C(1) S(1) C(2) -0.3(5) . . . yes
S(2) C(1) C(4) S(3) 178.6(5) . . . yes
S(2) C(1) C(4) S(4) -0.5(9) . . . yes
S(2) C(3) C(2) C(11) -177.6(6) . . . yes
S(3) C(4) S(4) C(6) -2.4(5) . . . yes
S(3) C(5) S(5) C(7) 172.2(5) . . . yes
S(3) C(5) C(6) S(4) 0.6(10) . . . yes
S(3) C(5) C(6) S(6) -174.9(5) . . . yes
S(4) C(4) S(3) C(5) 2.7(5) . . . yes
S(4) C(6) S(6) C(8) -149.5(5) . . . yes
S(4) C(6) C(5) S(5) 179.5(5) . . . yes
S(5) C(5) S(3) C(4) 179.0(5) . . . yes
S(5) C(5) C(6) S(6) 4(1) . . . yes
S(5) C(7) C(8) S(6) 66.6(9) . . . yes
S(6) C(6) S(4) C(4) 177.0(5) . . . yes
O(1) C(9) N(1) C(12) 178.3(8) . . . yes
O(1) C(9) N(1) C(13) -1(1) . . . yes
O(1) C(9) N(2) C(10) -178.9(7) . . . yes
O(2) C(10) N(2) C(9) -179.9(7) . . . yes
O(2) C(10) C(11) C(2) -2(1) . . . yes
O(2) C(10) C(11) C(12) 177.7(8) . . . yes
N(1) C(9) N(2) C(10) 3(1) . . . yes
N(1) C(12) C(11) C(2) -179.1(7) . . . yes
N(1) C(12) C(11) C(10) 0(1) . . . yes
N(1) C(13) C(14) C(15) 173(1) . . . yes
N(2) C(9) N(1) C(12) -4(1) . . . yes
N(2) C(9) N(1) C(13) 176.0(7) . . . yes
N(2) C(10) C(11) C(2) 178.4(7) . . . yes
N(2) C(10) C(11) C(12) -1(1) . . . yes
N(3) C(21) C(20) C(18) 21.4 . . . yes
N(3) C(21) C(20) C(22) -154.6 . . . yes
N(4) C(22) C(20) C(18) 100(44) . . . yes
N(4) C(22) C(20) C(21) -83(43) . . . yes
C(1) S(1) C(2) C(3) -0.9(7) . . . yes
C(1) S(1) C(2) C(11) 178.7(6) . . . yes
C(1) S(2) C(3) C(2) -1.9(7) . . . yes
C(1) C(4) S(3) C(5) -176.5(7) . . . yes
C(1) C(4) S(4) C(6) 176.8(6) . . . yes
C(2) S(1) C(1) C(4) -178.7(6) . . . yes
C(3) S(2) C(1) C(4) 179.5(6) . . . yes
C(3) C(2) C(11) C(10) -4(1) . . . yes
C(3) C(2) C(11) C(12) 175.1(8) . . . yes
C(4) S(3) C(5) C(6) -2.0(7) . . . yes
C(4) S(4) C(6) C(5) 1.1(7) . . . yes
C(5) S(5) C(7) C(8) -29.2(9) . . . yes
C(5) C(6) S(6) C(8) 26.0(9) . . . yes
C(6) S(6) C(8) C(7) -60.7(7) . . . yes
C(6) C(5) S(5) C(7) -6.8(10) . . . yes
C(9) N(1) C(12) C(11) 2(1) . . . yes
C(9) N(1) C(13) C(14) -88.6(10) . . . yes
C(9) N(2) C(10) C(11) 0(1) . . . yes
C(11) C(12) N(1) C(13) -177.9(7) . . . yes
C(12) N(1) C(13) C(14) 91.5(10) . . . yes
C(13) C(14) C(15) C(16) 116(3) . . . yes
C(17) C(18) C(20) C(21) 15(5) . . . yes
C(17) C(18) C(20) C(22) -168(3) . . . yes
C(17) C(19) C(18) C(20) -177(3) 2_545 2_545 2_545 yes
C(19) C(17) C(18) C(20) 176(3) 2_545 2_545 2_545 yes
C(19) C(18) C(20) C(21) 164(4) . . . yes
C(19) C(18) C(20) C(22) -19(5) . . . yes
C(19) C(18) C(20) C(22) -19(5) . . . yes
